data_7712821
loop_
_publ_author_name
'Tatarin, Sergei V.'
'Smirnov, Daniil E.'
'Taydakov, Ilya V.'
'Metlin, Mikhail T.'
'Emets, Victor'
'Bezzubov, Stanislav'

_publ_section_title
;
 Tailoring the \p-system of benzimidazole ligands towards stable
 light-harvesting cyclometalated iridium(III) complexes
;
_journal_name_full 'Dalton Transactions'
_journal_paper_doi 10.1039/D3DT00200D
_journal_year 2023
_chemical_formula_moiety 'C69 H45 Ir N4 O4 S, 0.733(C2 H3 N)'
_chemical_formula_sum 'C70.47 H47.2 Ir N4.73 O4 S'
_chemical_formula_weight 1248.45
_chemical_melting_point 559
_space_group_crystal_system monoclinic
_space_group_IT_number 14
_space_group_name_Hall '-P 2yn'
_space_group_name_H-M_alt 'P 1 21/n 1'
_atom_sites_solution_hydrogens geom
_atom_sites_solution_primary dual
_audit_creation_date 2022-01-18
_audit_creation_method
;
Olex2 1.3
(compiled Nov 21 2019 18:26:39 for OlexSys, GUI svn.r6003)
;
_audit_update_record
;
2022-01-19 deposited with the CCDC.	2023-04-19 downloaded from the CCDC.
;
_cell_angle_alpha 90
_cell_angle_beta 97.6220(10)
_cell_angle_gamma 90
_cell_formula_units_Z 4
_cell_length_a 15.4518(6)
_cell_length_b 20.9908(9)
_cell_length_c 18.0568(6)
_cell_measurement_reflns_used 9948
_cell_measurement_temperature 150.0
_cell_measurement_theta_max 26.37
_cell_measurement_theta_min 2.35
_cell_volume 5804.9(4)
_computing_cell_refinement 'APEX3 v.2017.3_0 (Bruker AXS, 2017)'
_computing_data_collection 'APEX3 v.2017.3_0 (Bruker AXS, 2017)'
_computing_data_reduction 'SAINT v8.38A (Bruker AXS, 2016)'
_computing_molecular_graphics 'Olex2 1.3 (Dolomanov et al., 2009)'
_computing_publication_material 'Olex2 1.3 (Dolomanov et al., 2009)'
_computing_structure_refinement 'SHELXL 2018/3 (Sheldrick, 2015)'
_computing_structure_solution 'SHELXT 2014/5 (Sheldrick, 2014)'
_diffrn_ambient_temperature 150.0
_diffrn_detector 'Bruker PHOTON II'
_diffrn_detector_area_resol_mean 10.4
_diffrn_detector_type 'CMOS sensor'
_diffrn_measured_fraction_theta_full 0.997
_diffrn_measured_fraction_theta_max 0.993
_diffrn_measurement_device '3-circle diffractometer'
_diffrn_measurement_device_type 'Bruker D8 Venture'
_diffrn_measurement_method \w-scan
_diffrn_radiation_monochromator 'focusing mirrors'
_diffrn_radiation_probe x-ray
_diffrn_radiation_type MoK\a
_diffrn_radiation_wavelength 0.71073
_diffrn_reflns_av_R_equivalents 0.0290
_diffrn_reflns_av_unetI/netI 0.0245
_diffrn_reflns_Laue_measured_fraction_full 0.997
_diffrn_reflns_Laue_measured_fraction_max 0.993
_diffrn_reflns_limit_h_max 17
_diffrn_reflns_limit_h_min -19
_diffrn_reflns_limit_k_max 26
_diffrn_reflns_limit_k_min -26
_diffrn_reflns_limit_l_max 22
_diffrn_reflns_limit_l_min -21
_diffrn_reflns_number 61714
_diffrn_reflns_point_group_measured_fraction_full 0.997
_diffrn_reflns_point_group_measured_fraction_max 0.993
_diffrn_reflns_theta_full 25.242
_diffrn_reflns_theta_max 26.401
_diffrn_reflns_theta_min 1.631
_diffrn_source 'microfocus sealed X-ray tube'
_diffrn_source_current 1.4
_diffrn_source_power 0.07
_diffrn_source_type 'Incoatec I\mS microsource'
_diffrn_source_voltage 50.0
_diffrn_standards_number 0
_exptl_absorpt_coefficient_mu 2.391
_exptl_absorpt_correction_T_max 0.7454
_exptl_absorpt_correction_T_min 0.5493
_exptl_absorpt_correction_type multi-scan
_exptl_absorpt_process_details
;
SADABS-2016/2 (Bruker,2016/2) was used for absorption correction.
wR2(int) was 0.1088 before and 0.0450 after correction.
The Ratio of minimum to maximum transmission is 0.7369.
The \l/2 correction factor is Not present.
;
_exptl_crystal_colour red
_exptl_crystal_colour_primary red
_exptl_crystal_density_diffrn 1.429
_exptl_crystal_description block
_exptl_crystal_F_000 2513
_exptl_crystal_preparation Luminescent
_exptl_crystal_recrystallization_method 'Re-crystallisation from solvent: CH2Cl2, CH3CN'
_exptl_crystal_size_max 0.36
_exptl_crystal_size_mid 0.13
_exptl_crystal_size_min 0.1
_refine_diff_density_max 1.562
_refine_diff_density_min -1.243
_refine_diff_density_rms 0.121
_refine_ls_extinction_method none
_refine_ls_goodness_of_fit_ref 1.067
_refine_ls_hydrogen_treatment constr
_refine_ls_matrix_type full
_refine_ls_number_parameters 770
_refine_ls_number_reflns 11836
_refine_ls_number_restraints 72
_refine_ls_restrained_S_all 1.066
_refine_ls_R_factor_all 0.0553
_refine_ls_R_factor_gt 0.0459
_refine_ls_shift/su_max 0.002
_refine_ls_shift/su_mean 0.000
_refine_ls_structure_factor_coef Fsqd
_refine_ls_weighting_details 'w=1/[\s^2^(Fo^2^)+(0.0682P)^2^+17.2880P] where P=(Fo^2^+2Fc^2^)/3'
_refine_ls_weighting_scheme calc
_refine_ls_wR_factor_gt 0.1281
_refine_ls_wR_factor_ref 0.1352
_reflns_Friedel_coverage 0.000
_reflns_number_gt 10061
_reflns_number_total 11836
_reflns_threshold_expression 'I > 2\s(I)'
_cod_data_source_file d3dt00200d2.cif
_cod_data_source_block st322_al
_cod_depositor_comments
;
The following automatic conversions were performed:

data item '_diffrn_radiation_probe' value 'X-ray' was changed to
'x-ray' in accordance with the
/home/data/users/saulius/crontab/automatic-downloads/rss-feeds/RSC/lib/dictionaries/cif_core.dic
dictionary named 'cif_core.dic' version 2.4.2 last updated on
2011-04-26.

Automatic conversion script
Id: cif_fix_values 8170 2020-07-09 18:12:32Z antanas 
;
_cod_original_formula_sum 'C70.47 H47.20 Ir N4.73 O4 S'
_cod_database_code 7712821
_shelx_shelxl_version_number 2018/3
_shelx_space_group_comment
;
The symmetry employed for this shelxl refinement is uniquely defined
by the following loop, which should always be used as a source of
symmetry information in preference to the above space-group names.
They are only intended as comments.
;
_shelx_estimated_absorpt_t_max 0.796
_shelx_estimated_absorpt_t_min 0.480
_computing.bruker_data_scaling 'SADABS V2012/1 (Bruker AXS Inc.)'

_olex2_refinement_description
;
1. Fixed Uiso
 At 1.2 times of:
  All C(H) groups
 At 1.5 times of:
  All C(H,H,H) groups
2. Restrained distances
 N5-C77
 1.15 with sigma of 0.02
 C61-C62 \\sim C61-C82
 with sigma of 0.02
 N2-C1C \\sim N2-C16
 with sigma of 0.01
 O2-C67 \\sim O01U-C83
 with sigma of 0.04
 C66-C62 \\sim C0-C82
 with sigma of 0.02
 C66-C67 \\sim C0-C83
 with sigma of 0.02
 C65-C68 \\sim C81-C85
 with sigma of 0.04
 C62-C63 \\sim C82-C72
 with sigma of 0.02
 C62-C64 \\sim C82-C84
 with sigma of 0.04
 O2-C68 \\sim O01U-C85
 with sigma of 0.02
 O2-C69 \\sim O01U-C70
 with sigma of 0.02
 C67-C64 \\sim C83-C84
 with sigma of 0.04
 C68-C69 \\sim C85-C70
 with sigma of 0.04
 C65-C67 \\sim C81-C83
 with sigma of 0.02
 C66-C68 \\sim C0-C85
 with sigma of 0.04
 C65-C64 \\sim C81-C84
 with sigma of 0.02
 C62-C67 \\sim C82-C83
 with sigma of 0.04
 C63-C64 \\sim C72-C84
 with sigma of 0.02
 C67-C68 \\sim C83-C85
 with sigma of 0.02
 O2-O1 \\sim O01U-O0
 with sigma of 0.04
 C65-C63 \\sim C81-C72
 with sigma of 0.04
 O1-C68 \\sim O0-C85
 with sigma of 0.02
 C67-O1 \\sim C83-O0
 with sigma of 0.04
 C61-C66 \\sim C61-C0
 with sigma of 0.04
 C61-C63 \\sim C61-C72
 with sigma of 0.04
 C66-C65 \\sim C0-C81
 with sigma of 0.04
 C66-C63 \\sim C0-C72
 with sigma of 0.04
 N4-C43 \\sim N4-C74
 with sigma of 0.02
3. Restrained planarity
 C70, O01U, C85, O0, C83
 with sigma of 0.1
4. Uiso/Uaniso restraints and constraints
C79 \\sim C78 \\sim C1D \\sim C1C \\sim C80 \\sim C1H: within 2A with sigma of
0.02 and sigma for terminal atoms of 0.04 within 2A
: with sigma of 0.05 and sigma for terminal atoms of 0.1
Uanis(O1) \\sim Ueq: with sigma of 0.05 and sigma for terminal atoms of 0.1
Uiso(C0) = Uiso(C82) = Uiso(C72) = Uiso(C84) = Uiso(C81) = Uiso(C83) =
Uiso(O01U) = Uiso(O0) = Uiso(C85) = Uiso(C70)
Uiso(C73) = Uiso(C1B) = Uiso(C1A) = Uiso(C76) = Uiso(C75) = Uiso(C74)
5. Others
 Fixed Sof: C43(0.66667) C48(0.66667) H48(0.66667) C47(0.66667) H47(0.66667)
 C46(0.66667) H46(0.66667) C45(0.66667) H45(0.66667) C44(0.66667) H44(0.66667)
 C16(0.6) C17(0.6) H17(0.6) C18(0.6) H18(0.6) C19(0.6) H19(0.6) C20(0.6)
 H20(0.6) C21(0.6) H21(0.6) C66(0.8) H66(0.8) C62(0.8) C63(0.8) H63(0.8)
 C64(0.8) H64(0.8) C65(0.8) H65(0.8) C67(0.8) C73(0.33333) H73(0.33333)
 C1B(0.33333) H1B(0.33333) C1A(0.33333) H1A(0.33333) C76(0.33333) H76(0.33333)
 C75(0.33333) H75(0.33333) C74(0.33333) C78(0.4) H78(0.4) C79(0.4) H79(0.4)
 C1H(0.4) H1H(0.4) C80(0.4) H80(0.4) C1C(0.4) C1D(0.4) H1D(0.4) O2(0.8)
 C025(0.4) O1(0.8) C68(0.8) C69(0.8) H69A(0.8) H69B(0.8) H69C(0.8) N02A(0.4)
 C02B(0.4) H02A(0.4) H02B(0.4) H02C(0.4) C0(0.2) H0(0.2) C82(0.2) C72(0.2)
 H72(0.2) C84(0.2) H84(0.2) C81(0.2) H81(0.2) C83(0.2) O01U(0.2) O0(0.2)
 C85(0.2) C70(0.2) H70A(0.2) H70B(0.2) H70C(0.2) N5(0.33333) C71(0.33333)
 H71A(0.33333) H71B(0.33333) H71C(0.33333) C77(0.33333)
6.a Me refined with riding coordinates:
 C69(H69A,H69B,H69C), C70(H70A,H70B,H70C)
6.b Aromatic/amide H refined with riding coordinates:
 C48(H48), C47(H47), C46(H46), C45(H45), C44(H44), C39(H39), C34(H34),
 C37(H37), C30(H30), C29(H29), C53(H53), C31(H31), C12(H12), C17(H17), C18(H18),
  C19(H19), C20(H20), C21(H21), C50(H50), C2(H2), C66(H66), C63(H63), C64(H64),
 C65(H65), C3(H3), C51(H51), C4(H4), C23(H23), C36(H36), C52(H52), C35(H35),
 C73(H73), C1B(H1B), C1A(H1A), C76(H76), C75(H75), C26(H26), C7(H7), C9(H9),
 C24(H24), C25(H25), C10(H10), C78(H78), C79(H79), C1H(H1H), C80(H80), C1D(H1D),
  C57(H57), C8(H8), C60(H60), C56(H56), C55(H55), C0(H0), C72(H72), C84(H84),
 C81(H81)
6.c Fitted hexagon refined as free rotating group:
 C43(C48,C47,C46,C45,C44), C16(C17,C18,C19,C20,C21), C66(C62,C63,C64,C65,C67),
 C73(C1B,C1A,C76,C75,C74), C78(C79,C1H,C80,C1C,C1D), C0(C82,C72,C84,C81,C83)
6.d Idealised Me refined as rotating group:
 C02B(H02A,H02B,H02C), C71(H71A,H71B,H71C)
;
_olex2_submission_special_instructions 'No special instructions were received'

loop_
_space_group_symop_operation_xyz
'x, y, z'
'-x+1/2, y+1/2, -z+1/2'
'-x, -y, -z'
'x-1/2, -y-1/2, z-1/2'

loop_
_atom_site_label
_atom_site_type_symbol
_atom_site_fract_x
_atom_site_fract_y
_atom_site_fract_z
_atom_site_U_iso_or_equiv
_atom_site_adp_type
_atom_site_occupancy
_atom_site_site_symmetry_order
_atom_site_calc_flag
_atom_site_refinement_flags_posn
_atom_site_refinement_flags_adp
_atom_site_refinement_flags_occupancy
_atom_site_disorder_assembly
_atom_site_disorder_group
Ir1 Ir 0.50842(2) 0.35408(2) 0.25165(2) 0.03830(8) Uani 1 1 d . . . . .
S1 S 0.28121(15) 0.51876(11) 0.25404(13) 0.0867(6) Uani 1 1 d . . . . .
O3 O 0.4493(2) 0.28078(18) 0.3112(2) 0.0481(9) Uani 1 1 d . . . . .
O4 O 0.3940(2) 0.4107(2) 0.2573(2) 0.0532(10) Uani 1 1 d . . . . .
N3 N 0.4544(2) 0.3063(2) 0.1603(2) 0.0363(9) Uani 1 1 d . . . . .
N4 N 0.4214(3) 0.2261(2) 0.0820(2) 0.0428(10) Uani 1 1 d D . . . .
N1 N 0.5575(3) 0.4034(2) 0.3435(2) 0.0422(10) Uani 1 1 d . . . . .
N2 N 0.5991(3) 0.4868(2) 0.4159(3) 0.0501(11) Uani 1 1 d D . . . .
C28 C 0.6167(3) 0.3013(2) 0.2531(3) 0.0377(10) Uani 1 1 d . . . . .
C54 C 0.3917(3) 0.3279(3) 0.1038(3) 0.0408(11) Uani 1 1 d . . . . .
C42 C 0.4710(3) 0.2459(2) 0.1466(3) 0.0384(11) Uani 1 1 d . . . . .
C40 C 0.6123(3) 0.2349(2) 0.2355(3) 0.0380(10) Uani 1 1 d . . . . .
C41 C 0.5350(3) 0.2058(2) 0.1934(3) 0.0370(10) Uani 1 1 d . . . . .
C43 C 0.4288(6) 0.1705(3) 0.0396(5) 0.037(2) Uani 0.6667 1 d DG . P A 1
C48 C 0.3552(5) 0.1330(4) 0.0195(6) 0.054(2) Uani 0.6667 1 d G . P A 1
H48 H 0.301280 0.144267 0.035821 0.064 Uiso 0.6667 1 calc R U P A 1
C47 C 0.3606(5) 0.0791(4) -0.0243(5) 0.074(3) Uani 0.6667 1 d G . P A 1
H47 H 0.310373 0.053498 -0.037981 0.088 Uiso 0.6667 1 calc R U P A 1
C46 C 0.4396(6) 0.0626(3) -0.0481(5) 0.073(3) Uani 0.6667 1 d G . P A 1
H46 H 0.443305 0.025793 -0.078067 0.088 Uiso 0.6667 1 calc R U P A 1
C45 C 0.5132(5) 0.1001(4) -0.0281(5) 0.069(3) Uani 0.6667 1 d G . P A 1
H45 H 0.567144 0.088857 -0.044350 0.083 Uiso 0.6667 1 calc R U P A 1
C44 C 0.5078(5) 0.1540(3) 0.0158(5) 0.047(2) Uani 0.6667 1 d G . P A 1
H44 H 0.558052 0.179626 0.029453 0.056 Uiso 0.6667 1 calc R U P A 1
C38 C 0.5922(3) 0.0987(3) 0.2231(3) 0.0466(12) Uani 1 1 d . . . . .
C32 C 0.6842(3) 0.1932(3) 0.2593(3) 0.0404(11) Uani 1 1 d . . . . .
C33 C 0.6735(3) 0.1248(3) 0.2550(3) 0.0463(12) Uani 1 1 d . . . . .
C15 C 0.5651(3) 0.4667(3) 0.3449(3) 0.0447(12) Uani 1 1 d . . . . .
C39 C 0.5255(3) 0.1415(2) 0.1908(3) 0.0443(12) Uani 1 1 d . . . . .
H39 H 0.472388 0.124180 0.166581 0.053 Uiso 1 1 calc R U . . .
C1 C 0.5543(3) 0.4219(3) 0.1882(3) 0.0421(11) Uani 1 1 d . . . . .
C49 C 0.3698(3) 0.2772(3) 0.0540(3) 0.0442(12) Uani 1 1 d . . . . .
C5 C 0.5489(3) 0.5343(3) 0.1485(3) 0.0509(14) Uani 1 1 d . . . . .
C34 C 0.7389(4) 0.0816(3) 0.2834(4) 0.0557(15) Uani 1 1 d . . . . .
H34 H 0.793108 0.097540 0.307154 0.067 Uiso 1 1 calc R U . . .
C37 C 0.5797(4) 0.0327(3) 0.2201(4) 0.0565(15) Uani 1 1 d . . . . .
H37 H 0.524795 0.015764 0.199372 0.068 Uiso 1 1 calc R U . . .
C30 C 0.7715(3) 0.2862(3) 0.2968(3) 0.0480(13) Uani 1 1 d . . . . .
H30 H 0.826878 0.304630 0.313156 0.058 Uiso 1 1 calc R U . . .
C13 C 0.5478(3) 0.4872(3) 0.2055(3) 0.0441(12) Uani 1 1 d . . . . .
C29 C 0.6991(3) 0.3252(3) 0.2824(3) 0.0427(11) Uani 1 1 d . . . . .
H29 H 0.705302 0.369491 0.292560 0.051 Uiso 1 1 calc R U . . .
C6 C 0.5269(4) 0.6007(3) 0.1629(4) 0.0596(16) Uani 1 1 d . . . . .
C53 C 0.3524(3) 0.3874(3) 0.0903(3) 0.0467(12) Uani 1 1 d . . . . .
H53 H 0.367210 0.422390 0.122807 0.056 Uiso 1 1 calc R U . . .
C31 C 0.7647(3) 0.2215(3) 0.2880(3) 0.0495(13) Uani 1 1 d . . . . .
H31 H 0.814533 0.195358 0.301272 0.059 Uiso 1 1 calc R U . . .
C22 C 0.6104(4) 0.4336(3) 0.4613(3) 0.0542(14) Uani 1 1 d . . . . .
C61 C 0.3692(4) 0.2801(4) 0.3206(4) 0.0627(16) Uani 1 1 d D . . . .
C12 C 0.5211(4) 0.5716(3) 0.2939(4) 0.0547(15) Uani 1 1 d . . . . .
H12 H 0.513440 0.584628 0.343011 0.066 Uiso 1 1 calc R U . . .
C16 C 0.6368(7) 0.5495(3) 0.4309(6) 0.039(3) Uani 0.6 1 d DG . P B 1
C17 C 0.7119(7) 0.5661(4) 0.4008(7) 0.042(3) Uani 0.6 1 d G . P B 1
H17 H 0.736199 0.537329 0.368476 0.050 Uiso 0.6 1 calc R U P B 1
C18 C 0.7516(6) 0.6246(5) 0.4179(6) 0.055(3) Uani 0.6 1 d G . P B 1
H18 H 0.802917 0.635936 0.397301 0.067 Uiso 0.6 1 calc R U P B 1
C19 C 0.7161(6) 0.6667(3) 0.4652(5) 0.061(3) Uani 0.6 1 d G . P B 1
H19 H 0.743148 0.706707 0.476862 0.073 Uiso 0.6 1 calc R U P B 1
C20 C 0.6409(6) 0.6501(3) 0.4953(5) 0.059(3) Uani 0.6 1 d G . P B 1
H20 H 0.616661 0.678871 0.527598 0.071 Uiso 0.6 1 calc R U P B 1
C21 C 0.6013(5) 0.5916(4) 0.4782(5) 0.052(3) Uani 0.6 1 d G . P B 1
H21 H 0.549942 0.580264 0.498773 0.062 Uiso 0.6 1 calc R U P B 1
C50 C 0.3083(4) 0.2842(3) -0.0095(3) 0.0522(14) Uani 1 1 d . . . . .
H50 H 0.294092 0.249863 -0.043264 0.063 Uiso 1 1 calc R U . . .
C14 C 0.5415(3) 0.5091(3) 0.2813(3) 0.0471(12) Uani 1 1 d . . . . .
C27 C 0.5848(4) 0.3817(3) 0.4157(3) 0.0504(13) Uani 1 1 d . . . . .
C2 C 0.5800(3) 0.4064(3) 0.1191(3) 0.0477(12) Uani 1 1 d . . . . .
H2 H 0.589895 0.363058 0.107803 0.057 Uiso 1 1 calc R U . . .
C66 C 0.4009(3) 0.1715(3) 0.3721(4) 0.070(3) Uani 0.8 1 d DG . P C 1
H66 H 0.460432 0.178155 0.366360 0.084 Uiso 0.8 1 calc R U P C 1
C62 C 0.3400(3) 0.2195(2) 0.3527(4) 0.0575(19) Uani 0.8 1 d DG . P C 1
C63 C 0.2528(3) 0.2098(3) 0.3610(4) 0.086(3) Uani 0.8 1 d DG . P C 1
H63 H 0.211194 0.242526 0.347731 0.103 Uiso 0.8 1 calc R U P C 1
C64 C 0.2265(3) 0.1522(3) 0.3888(5) 0.101(4) Uani 0.8 1 d DG . P C 1
H64 H 0.166942 0.145566 0.394481 0.122 Uiso 0.8 1 calc R U P C 1
C65 C 0.2874(5) 0.1043(3) 0.4082(5) 0.095(4) Uani 0.8 1 d DG . P C 1
H65 H 0.269434 0.064900 0.427171 0.114 Uiso 0.8 1 calc R U P C 1
C67 C 0.3746(4) 0.1139(3) 0.3998(5) 0.115(5) Uani 0.8 1 d DG . P C 1
C3 C 0.5914(4) 0.4531(3) 0.0665(3) 0.0578(15) Uani 1 1 d . . . . .
H3 H 0.612480 0.441548 0.021219 0.069 Uiso 1 1 calc R U . . .
C51 C 0.2696(4) 0.3420(3) -0.0210(4) 0.0582(15) Uani 1 1 d . . . . .
H51 H 0.226764 0.348015 -0.063239 0.070 Uiso 1 1 calc R U . . .
C4 C 0.5729(4) 0.5148(3) 0.0792(4) 0.0587(16) Uani 1 1 d . . . . .
H4 H 0.576028 0.545440 0.040943 0.070 Uiso 1 1 calc R U . . .
C23 C 0.6388(4) 0.4274(4) 0.5373(3) 0.0651(18) Uani 1 1 d . . . . .
H23 H 0.657164 0.463212 0.567564 0.078 Uiso 1 1 calc R U . . .
C11 C 0.5113(4) 0.6176(3) 0.2345(5) 0.0646(18) Uani 1 1 d . . . . .
C36 C 0.6464(4) -0.0080(3) 0.2469(4) 0.0668(18) Uani 1 1 d . . . . .
H36 H 0.637625 -0.052738 0.244439 0.080 Uiso 1 1 calc R U . . .
C59 C 0.3324(4) 0.3952(4) 0.2879(4) 0.0658(17) Uani 1 1 d . . . . .
C52 C 0.2915(4) 0.3932(3) 0.0283(3) 0.0536(14) Uani 1 1 d . . . . .
H52 H 0.263215 0.433014 0.018153 0.064 Uiso 1 1 calc R U . . .
C35 C 0.7268(4) 0.0167(3) 0.2778(4) 0.0662(18) Uani 1 1 d . . . . .
H35 H 0.773443 -0.011262 0.295075 0.079 Uiso 1 1 calc R U . . .
C73 C 0.3726(15) 0.1306(14) 0.0081(17) 0.078(5) Uiso 0.3333 1 d G . P A 2
H73 H 0.316190 0.134638 0.023017 0.093 Uiso 0.3333 1 calc R U P A 2
C1B C 0.3894(13) 0.0823(11) -0.0406(13) 0.078(5) Uiso 0.3333 1 d G . P A 2
H1B H 0.344487 0.053233 -0.058991 0.093 Uiso 0.3333 1 calc R U P A 2
C1A C 0.4720(14) 0.0764(9) -0.0624(11) 0.078(5) Uiso 0.3333 1 d G . P A 2
H1A H 0.483507 0.043306 -0.095720 0.093 Uiso 0.3333 1 calc R U P A 2
C76 C 0.5378(12) 0.1188(10) -0.0355(13) 0.078(5) Uiso 0.3333 1 d G . P A 2
H76 H 0.594231 0.114783 -0.050441 0.093 Uiso 0.3333 1 calc R U P A 2
C75 C 0.5210(18) 0.1672(10) 0.0132(16) 0.078(5) Uiso 0.3333 1 d G . P A 2
H75 H 0.565934 0.196188 0.031567 0.093 Uiso 0.3333 1 calc R U P A 2
C74 C 0.438(2) 0.1731(12) 0.0350(17) 0.078(5) Uiso 0.3333 1 d DG . P A 2
C26 C 0.5876(4) 0.3204(4) 0.4446(3) 0.0612(16) Uani 1 1 d . . . . .
H26 H 0.571903 0.284493 0.413762 0.073 Uiso 1 1 calc R U . . .
C7 C 0.5201(5) 0.6481(3) 0.1077(5) 0.076(2) Uani 1 1 d . . . . .
H7 H 0.529827 0.636674 0.058538 0.091 Uiso 1 1 calc R U . . .
C9 C 0.4856(5) 0.7269(4) 0.1941(7) 0.096(3) Uani 1 1 d . . . . .
H9 H 0.472280 0.769990 0.204052 0.116 Uiso 1 1 calc R U . . .
C24 C 0.6390(5) 0.3680(4) 0.5661(4) 0.075(2) Uani 1 1 d . . . . .
H24 H 0.656067 0.362215 0.618131 0.090 Uiso 1 1 calc R U . . .
C25 C 0.6147(5) 0.3140(4) 0.5211(4) 0.0729(19) Uani 1 1 d . . . . .
H25 H 0.616796 0.272900 0.543282 0.087 Uiso 1 1 calc R U . . .
C10 C 0.4903(4) 0.6816(4) 0.2508(5) 0.081(3) Uani 1 1 d . . . . .
H10 H 0.479658 0.693305 0.299618 0.097 Uiso 1 1 calc R U . . .
C58 C 0.2709(4) 0.4496(4) 0.2998(4) 0.0704(18) Uani 1 1 d . . . . .
C78 C 0.7348(12) 0.6326(8) 0.4423(9) 0.063(5) Uani 0.4 1 d G U P B 2
H78 H 0.780196 0.652915 0.420452 0.076 Uiso 0.4 1 calc R U P B 2
C79 C 0.6988(12) 0.6623(6) 0.4999(9) 0.085(6) Uani 0.4 1 d G U P B 2
H79 H 0.719519 0.702941 0.517311 0.102 Uiso 0.4 1 calc R U P B 2
C1H C 0.6324(11) 0.6326(7) 0.5318(8) 0.085(6) Uani 0.4 1 d G U P B 2
H1H H 0.607785 0.652892 0.571168 0.102 Uiso 0.4 1 calc R U P B 2
C80 C 0.6021(10) 0.5731(8) 0.5063(9) 0.071(6) Uani 0.4 1 d G U P B 2
H80 H 0.556727 0.552817 0.528165 0.085 Uiso 0.4 1 calc R U P B 2
C1C C 0.6381(15) 0.5434(6) 0.4488(11) 0.063(6) Uani 0.4 1 d DG U P B 2
C1D C 0.7045(15) 0.5731(8) 0.4168(11) 0.063(6) Uani 0.4 1 d G U P B 2
H1D H 0.729137 0.552839 0.377449 0.075 Uiso 0.4 1 calc R U P B 2
C57 C 0.2078(5) 0.4528(4) 0.3479(5) 0.086(2) Uani 1 1 d . . . . .
H57 H 0.194690 0.419451 0.380215 0.103 Uiso 1 1 calc R U . . .
C8 C 0.5008(6) 0.7082(4) 0.1213(6) 0.092(3) Uani 1 1 d . . . . .
H8 H 0.497043 0.738815 0.082311 0.111 Uiso 1 1 calc R U . . .
C60 C 0.3140(5) 0.3341(4) 0.3113(6) 0.093(3) Uani 1 1 d . . . . .
H60 H 0.256350 0.327704 0.322618 0.111 Uiso 1 1 calc R U . . .
O2 O 0.5189(6) 0.0782(4) 0.4014(6) 0.129(3) Uani 0.8 1 d D . P C 1
C56 C 0.1659(6) 0.5128(5) 0.3420(6) 0.095(3) Uani 1 1 d . . . . .
H56 H 0.120838 0.524925 0.370196 0.115 Uiso 1 1 calc R U . . .
C55 C 0.1984(6) 0.5519(4) 0.2902(6) 0.091(3) Uani 1 1 d . . . . .
H55 H 0.175912 0.593041 0.276801 0.109 Uiso 1 1 calc R U . . .
C025 C 0.4306(12) -0.1174(9) 0.3057(10) 0.065(4) Uiso 0.4 1 d . . P . .
O1 O 0.4164(9) 0.0095(6) 0.4247(11) 0.220(8) Uani 0.8 1 d D U P C 1
C68 C 0.4356(11) 0.0636(7) 0.4124(11) 0.143(6) Uani 0.8 1 d D . P C 1
C69 C 0.5811(11) 0.0251(8) 0.4213(12) 0.167(8) Uani 0.8 1 d D . P C 1
H69A H 0.639705 0.038086 0.412317 0.251 Uiso 0.8 1 calc R U P C 1
H69B H 0.581858 0.014286 0.474177 0.251 Uiso 0.8 1 calc R U P C 1
H69C H 0.562722 -0.012225 0.390509 0.251 Uiso 0.8 1 calc R U P C 1
N02A N 0.4760(12) -0.1132(9) 0.2576(9) 0.085(5) Uiso 0.4 1 d . . P . .
C02B C 0.3672(14) -0.1306(10) 0.3519(12) 0.082(5) Uiso 0.4 1 d . . P . .
H02A H 0.332319 -0.167260 0.332112 0.122 Uiso 0.4 1 calc R U P . .
H02B H 0.329139 -0.093440 0.353740 0.122 Uiso 0.4 1 calc R U P . .
H02C H 0.395724 -0.140349 0.402429 0.122 Uiso 0.4 1 calc R U P . .
C0 C 0.409(3) 0.1777(17) 0.389(3) 0.214(13) Uiso 0.2 1 d DG . P C 2
H0 H 0.468900 0.188143 0.402335 0.257 Uiso 0.2 1 calc R U P C 2
C82 C 0.360(3) 0.2087(11) 0.330(3) 0.214(13) Uiso 0.2 1 d DG . P C 2
C72 C 0.272(3) 0.1934(17) 0.311(3) 0.214(13) Uiso 0.2 1 d DG . P C 2
H72 H 0.238478 0.214604 0.270166 0.257 Uiso 0.2 1 calc R U P C 2
C84 C 0.234(3) 0.147(2) 0.351(3) 0.214(13) Uiso 0.2 1 d DG . P C 2
H84 H 0.173805 0.136816 0.337708 0.257 Uiso 0.2 1 calc R U P C 2
C81 C 0.283(3) 0.116(3) 0.410(3) 0.214(13) Uiso 0.2 1 d DG . P C 2
H81 H 0.256677 0.084690 0.437563 0.257 Uiso 0.2 1 calc R U P C 2
C83 C 0.371(3) 0.132(2) 0.429(3) 0.214(13) Uiso 0.2 1 d DG . P C 2
O01U O 0.505(3) 0.106(2) 0.500(3) 0.214(13) Uiso 0.2 1 d D . P C 2
O0 O 0.394(4) 0.044(2) 0.512(3) 0.214(13) Uiso 0.2 1 d D . P C 2
C85 C 0.420(3) 0.0905(19) 0.482(2) 0.214(13) Uiso 0.2 1 d D . P C 2
C70 C 0.552(4) 0.061(4) 0.556(4) 0.214(13) Uiso 0.2 1 d D . P C 2
H70A H 0.612989 0.074482 0.567004 0.321 Uiso 0.2 1 calc R U P C 2
H70B H 0.524325 0.062883 0.601859 0.321 Uiso 0.2 1 calc R U P C 2
H70C H 0.548573 0.018030 0.535959 0.321 Uiso 0.2 1 calc R U P C 2
N5 N 0.6915(13) -0.1618(9) 0.3851(11) 0.075(5) Uiso 0.3333 1 d D . P . .
C71 C 0.5450(19) -0.1975(14) 0.4299(16) 0.100(8) Uiso 0.3333 1 d . . P . .
H71A H 0.496206 -0.201724 0.389569 0.150 Uiso 0.3333 1 calc R U P . .
H71B H 0.530576 -0.165452 0.465769 0.150 Uiso 0.3333 1 calc R U P . .
H71C H 0.555791 -0.238536 0.455235 0.150 Uiso 0.3333 1 calc R U P . .
C77 C 0.6236(18) -0.1776(17) 0.3984(19) 0.117(10) Uiso 0.3333 1 d D . P . .

loop_
_atom_site_aniso_label
_atom_site_aniso_U_11
_atom_site_aniso_U_22
_atom_site_aniso_U_33
_atom_site_aniso_U_23
_atom_site_aniso_U_13
_atom_site_aniso_U_12
Ir1 0.03400(12) 0.03966(13) 0.04003(13) -0.00832(8) 0.00045(8) -0.00139(7)
S1 0.0818(13) 0.0828(14) 0.0939(15) -0.0035(11) 0.0062(11) 0.0204(11)
O3 0.044(2) 0.051(2) 0.050(2) -0.0078(17) 0.0070(16) -0.0053(17)
O4 0.041(2) 0.065(3) 0.054(2) -0.0107(19) 0.0049(17) 0.0122(18)
N3 0.0309(19) 0.040(2) 0.037(2) -0.0052(17) -0.0010(16) -0.0006(16)
N4 0.036(2) 0.044(2) 0.046(2) -0.0083(19) -0.0054(18) -0.0001(18)
N1 0.042(2) 0.045(3) 0.038(2) -0.0074(18) 0.0009(17) 0.0010(19)
N2 0.046(3) 0.056(3) 0.047(3) -0.019(2) 0.003(2) -0.004(2)
C28 0.033(2) 0.043(3) 0.036(2) -0.004(2) -0.0003(19) -0.002(2)
C54 0.032(2) 0.044(3) 0.045(3) -0.004(2) 0.000(2) -0.002(2)
C42 0.029(2) 0.041(3) 0.044(3) -0.007(2) -0.0011(19) -0.0062(19)
C40 0.032(2) 0.044(3) 0.037(2) -0.006(2) 0.0001(18) 0.000(2)
C41 0.031(2) 0.039(3) 0.040(3) -0.005(2) 0.0007(19) 0.0022(19)
C43 0.041(4) 0.030(4) 0.035(4) -0.013(3) -0.012(3) 0.001(3)
C48 0.044(5) 0.043(5) 0.071(7) -0.020(4) -0.004(4) -0.009(4)
C47 0.074(7) 0.061(7) 0.082(8) -0.037(6) -0.004(6) -0.022(6)
C46 0.083(8) 0.065(7) 0.073(7) -0.041(6) 0.019(6) -0.010(6)
C45 0.076(7) 0.056(6) 0.082(8) -0.012(6) 0.032(6) 0.006(6)
C44 0.050(5) 0.038(5) 0.053(5) -0.007(4) 0.009(4) 0.002(4)
C38 0.042(3) 0.041(3) 0.055(3) -0.007(2) -0.002(2) 0.000(2)
C32 0.032(2) 0.044(3) 0.043(3) -0.003(2) -0.002(2) -0.001(2)
C33 0.039(3) 0.049(3) 0.049(3) -0.006(2) -0.001(2) 0.006(2)
C15 0.035(3) 0.049(3) 0.049(3) -0.017(2) 0.003(2) -0.001(2)
C39 0.038(3) 0.046(3) 0.047(3) -0.008(2) -0.004(2) -0.002(2)
C1 0.033(2) 0.045(3) 0.046(3) -0.001(2) -0.004(2) -0.002(2)
C49 0.035(2) 0.045(3) 0.051(3) -0.008(2) -0.003(2) -0.001(2)
C5 0.037(3) 0.050(3) 0.062(4) 0.009(3) -0.011(2) -0.008(2)
C34 0.043(3) 0.052(3) 0.069(4) -0.002(3) -0.004(3) 0.006(2)
C37 0.048(3) 0.048(3) 0.071(4) -0.009(3) -0.005(3) 0.000(3)
C30 0.033(2) 0.049(3) 0.058(3) -0.001(2) -0.011(2) -0.007(2)
C13 0.030(2) 0.045(3) 0.054(3) -0.004(2) -0.004(2) -0.004(2)
C29 0.040(3) 0.042(3) 0.044(3) -0.002(2) -0.001(2) -0.003(2)
C6 0.039(3) 0.055(4) 0.080(4) 0.002(3) -0.012(3) -0.008(3)
C53 0.042(3) 0.044(3) 0.053(3) -0.003(2) 0.002(2) 0.003(2)
C31 0.032(2) 0.059(4) 0.053(3) -0.003(3) -0.007(2) 0.005(2)
C22 0.049(3) 0.067(4) 0.045(3) -0.013(3) 0.005(2) -0.011(3)
C61 0.053(4) 0.079(5) 0.058(4) 0.001(3) 0.018(3) -0.010(3)
C12 0.041(3) 0.048(3) 0.072(4) -0.016(3) -0.001(3) 0.002(2)
C16 0.037(6) 0.038(6) 0.038(6) -0.013(4) -0.008(4) 0.001(4)
C17 0.041(5) 0.039(6) 0.044(6) -0.017(4) -0.001(4) -0.004(4)
C18 0.066(8) 0.056(7) 0.046(7) -0.017(5) 0.012(5) -0.017(6)
C19 0.083(9) 0.042(6) 0.053(7) -0.025(5) -0.006(6) -0.006(5)
C20 0.076(8) 0.050(6) 0.047(7) -0.025(5) -0.009(6) 0.015(6)
C21 0.050(6) 0.060(7) 0.043(7) -0.013(5) 0.001(5) 0.008(5)
C50 0.047(3) 0.054(3) 0.051(3) -0.007(3) -0.010(2) 0.000(3)
C14 0.033(2) 0.050(3) 0.055(3) -0.007(2) -0.004(2) 0.000(2)
C27 0.044(3) 0.057(4) 0.049(3) -0.003(3) 0.005(2) -0.007(3)
C2 0.042(3) 0.053(3) 0.047(3) -0.005(2) 0.001(2) -0.007(2)
C66 0.074(6) 0.068(5) 0.074(6) -0.006(4) 0.028(4) -0.051(5)
C62 0.046(4) 0.059(5) 0.069(5) -0.003(4) 0.014(3) -0.005(3)
C63 0.056(5) 0.088(7) 0.121(9) 0.024(6) 0.035(5) -0.008(5)
C64 0.083(8) 0.096(9) 0.129(11) 0.028(8) 0.032(7) -0.017(6)
C65 0.111(9) 0.065(7) 0.113(9) 0.016(6) 0.030(7) -0.024(6)
C67 0.107(10) 0.088(9) 0.141(12) -0.010(8) -0.017(9) 0.010(8)
C3 0.053(3) 0.070(4) 0.049(3) -0.004(3) 0.001(3) -0.013(3)
C51 0.047(3) 0.068(4) 0.054(4) 0.000(3) -0.013(3) 0.008(3)
C4 0.051(3) 0.063(4) 0.057(4) 0.010(3) -0.010(3) -0.015(3)
C23 0.065(4) 0.084(5) 0.045(3) -0.012(3) 0.004(3) -0.021(4)
C11 0.039(3) 0.042(3) 0.107(6) -0.005(3) -0.011(3) 0.002(2)
C36 0.063(4) 0.041(3) 0.093(5) -0.003(3) -0.005(3) 0.005(3)
C59 0.046(3) 0.071(4) 0.080(5) 0.009(4) 0.007(3) 0.007(3)
C52 0.046(3) 0.056(4) 0.056(3) 0.003(3) -0.003(2) 0.008(3)
C35 0.052(4) 0.045(3) 0.095(5) -0.002(3) -0.012(3) 0.013(3)
C26 0.059(4) 0.075(4) 0.048(3) 0.000(3) 0.001(3) -0.011(3)
C7 0.059(4) 0.051(4) 0.109(6) 0.018(4) -0.018(4) -0.007(3)
C9 0.062(4) 0.038(4) 0.181(10) 0.008(5) -0.012(5) 0.005(3)
C24 0.076(5) 0.105(6) 0.043(4) -0.001(4) 0.000(3) -0.025(4)
C25 0.076(5) 0.083(5) 0.059(4) 0.009(4) 0.004(3) -0.016(4)
C10 0.056(4) 0.052(4) 0.129(8) -0.010(4) -0.003(4) 0.003(3)
C58 0.051(4) 0.076(5) 0.085(5) -0.008(4) 0.013(3) 0.005(3)
C78 0.069(10) 0.072(11) 0.053(11) -0.037(9) 0.021(8) -0.010(8)
C79 0.101(12) 0.086(11) 0.071(12) -0.054(9) 0.021(11) -0.011(10)
C1H 0.102(12) 0.100(13) 0.057(10) -0.034(9) 0.025(10) -0.015(10)
C80 0.083(11) 0.082(12) 0.046(10) -0.027(9) 0.001(8) -0.004(9)
C1C 0.063(12) 0.074(12) 0.049(11) -0.025(9) -0.010(8) 0.001(10)
C1D 0.069(11) 0.071(11) 0.047(10) -0.025(8) 0.006(8) 0.014(9)
C57 0.058(4) 0.087(6) 0.113(7) -0.018(5) 0.008(4) 0.014(4)
C8 0.073(5) 0.062(5) 0.134(8) 0.017(5) -0.013(5) -0.001(4)
C60 0.042(4) 0.096(6) 0.145(8) 0.030(6) 0.026(4) 0.008(4)
O2 0.116(7) 0.097(6) 0.181(10) 0.037(6) 0.044(7) -0.001(5)
C56 0.066(5) 0.107(7) 0.113(7) -0.017(6) 0.010(5) 0.025(5)
C55 0.079(5) 0.077(6) 0.110(7) -0.001(5) -0.005(5) 0.021(4)
O1 0.185(13) 0.108(9) 0.37(2) 0.106(11) 0.041(13) -0.017(8)
C68 0.124(12) 0.095(10) 0.216(18) 0.071(11) 0.043(12) -0.020(9)
C69 0.141(14) 0.126(13) 0.24(2) 0.046(13) 0.028(14) 0.060(11)

loop_
_atom_type_symbol
_atom_type_description
_atom_type_scat_dispersion_real
_atom_type_scat_dispersion_imag
_atom_type_scat_source
C C 0.0033 0.0016 'International Tables Vol C Tables 4.2.6.8 and 6.1.1.4'
H H 0.0000 0.0000 'International Tables Vol C Tables 4.2.6.8 and 6.1.1.4'
Ir Ir -1.4442 7.9887 'International Tables Vol C Tables 4.2.6.8 and 6.1.1.4'
N N 0.0061 0.0033 'International Tables Vol C Tables 4.2.6.8 and 6.1.1.4'
O O 0.0106 0.0060 'International Tables Vol C Tables 4.2.6.8 and 6.1.1.4'
S S 0.1246 0.1234 'International Tables Vol C Tables 4.2.6.8 and 6.1.1.4'

loop_
_geom_angle_atom_site_label_1
_geom_angle_atom_site_label_2
_geom_angle_atom_site_label_3
_geom_angle
_geom_angle_site_symmetry_1
_geom_angle_site_symmetry_3
_geom_angle_publ_flag
O4 Ir1 O3 88.01(16) . . ?
N3 Ir1 O3 84.04(15) . . ?
N3 Ir1 O4 93.47(15) . . ?
N3 Ir1 N1 177.60(16) . . ?
N1 Ir1 O3 95.42(16) . . ?
N1 Ir1 O4 84.17(16) . . ?
C28 Ir1 O3 90.43(18) . . ?
C28 Ir1 O4 176.57(17) . . ?
C28 Ir1 N3 89.41(17) . . ?
C28 Ir1 N1 92.93(18) . . ?
C28 Ir1 C1 92.4(2) . . ?
C1 Ir1 O3 174.63(16) . . ?
C1 Ir1 O4 89.40(19) . . ?
C1 Ir1 N3 91.43(19) . . ?
C1 Ir1 N1 89.00(19) . . ?
C55 S1 C58 92.3(4) . . ?
C61 O3 Ir1 124.1(4) . . ?
C59 O4 Ir1 125.3(4) . . ?
C54 N3 Ir1 127.8(3) . . ?
C42 N3 Ir1 124.0(3) . . ?
C42 N3 C54 108.1(4) . . ?
C42 N4 C43 129.6(6) . . ?
C42 N4 C49 107.6(4) . . ?
C42 N4 C74 127.5(15) . . ?
C49 N4 C43 121.7(6) . . ?
C49 N4 C74 121.4(15) . . ?
C15 N1 Ir1 123.3(4) . . ?
C15 N1 C27 107.1(4) . . ?
C27 N1 Ir1 129.5(4) . . ?
C15 N2 C16 122.9(7) . . ?
C15 N2 C1C 136.6(10) . . ?
C22 N2 C15 107.8(5) . . ?
C22 N2 C16 127.3(6) . . ?
C22 N2 C1C 114.4(10) . . ?
C40 C28 Ir1 121.4(3) . . ?
C29 C28 Ir1 121.4(4) . . ?
C29 C28 C40 116.4(4) . . ?
N3 C54 C49 108.0(5) . . ?
N3 C54 C53 131.9(5) . . ?
C53 C54 C49 120.2(5) . . ?
N3 C42 N4 110.4(4) . . ?
N3 C42 C41 124.9(4) . . ?
N4 C42 C41 124.7(4) . . ?
C28 C40 C41 122.3(4) . . ?
C28 C40 C32 121.0(4) . . ?
C32 C40 C41 116.7(4) . . ?
C40 C41 C42 119.9(4) . . ?
C39 C41 C42 119.1(4) . . ?
C39 C41 C40 120.6(5) . . ?
C48 C43 N4 119.2(5) . . ?
C48 C43 C44 120.0 . . ?
C44 C43 N4 120.8(5) . . ?
C43 C48 H48 120.0 . . ?
C47 C48 C43 120.0 . . ?
C47 C48 H48 120.0 . . ?
C48 C47 H47 120.0 . . ?
C48 C47 C46 120.0 . . ?
C46 C47 H47 120.0 . . ?
C47 C46 H46 120.0 . . ?
C45 C46 C47 120.0 . . ?
C45 C46 H46 120.0 . . ?
C46 C45 H45 120.0 . . ?
C46 C45 C44 120.0 . . ?
C44 C45 H45 120.0 . . ?
C43 C44 H44 120.0 . . ?
C45 C44 C43 120.0 . . ?
C45 C44 H44 120.0 . . ?
C33 C38 C39 118.2(5) . . ?
C37 C38 C33 120.5(5) . . ?
C37 C38 C39 121.2(5) . . ?
C40 C32 C33 120.6(4) . . ?
C31 C32 C40 117.6(5) . . ?
C31 C32 C33 121.7(5) . . ?
C38 C33 C32 119.6(5) . . ?
C34 C33 C38 117.0(5) . . ?
C34 C33 C32 123.4(5) . . ?
N1 C15 N2 110.0(5) . . ?
N1 C15 C14 125.5(5) . . ?
N2 C15 C14 124.5(5) . . ?
C41 C39 C38 122.8(5) . . ?
C41 C39 H39 118.6 . . ?
C38 C39 H39 118.6 . . ?
C13 C1 Ir1 121.3(4) . . ?
C2 C1 Ir1 120.4(4) . . ?
C2 C1 C13 117.5(5) . . ?
N4 C49 C54 105.9(4) . . ?
N4 C49 C50 132.4(5) . . ?
C50 C49 C54 121.7(5) . . ?
C13 C5 C6 120.3(6) . . ?
C4 C5 C13 117.9(6) . . ?
C4 C5 C6 121.8(6) . . ?
C33 C34 H34 119.0 . . ?
C35 C34 C33 121.9(6) . . ?
C35 C34 H34 119.0 . . ?
C38 C37 H37 119.7 . . ?
C36 C37 C38 120.5(6) . . ?
C36 C37 H37 119.7 . . ?
C29 C30 H30 119.4 . . ?
C31 C30 H30 119.4 . . ?
C31 C30 C29 121.2(5) . . ?
C1 C13 C5 120.2(5) . . ?
C1 C13 C14 122.0(5) . . ?
C5 C13 C14 117.8(5) . . ?
C28 C29 H29 119.0 . . ?
C30 C29 C28 122.0(5) . . ?
C30 C29 H29 119.0 . . ?
C11 C6 C5 118.6(6) . . ?
C11 C6 C7 118.3(7) . . ?
C7 C6 C5 123.1(7) . . ?
C54 C53 H53 121.3 . . ?
C52 C53 C54 117.3(5) . . ?
C52 C53 H53 121.3 . . ?
C32 C31 H31 119.7 . . ?
C30 C31 C32 120.6(5) . . ?
C30 C31 H31 119.7 . . ?
N2 C22 C27 106.2(5) . . ?
N2 C22 C23 131.2(6) . . ?
C23 C22 C27 122.6(6) . . ?
O3 C61 C62 114.3(6) . . ?
O3 C61 C60 123.9(6) . . ?
O3 C61 C82 98(2) . . ?
C60 C61 C62 121.3(6) . . ?
C60 C61 C82 137.6(19) . . ?
C14 C12 H12 119.3 . . ?
C14 C12 C11 121.4(6) . . ?
C11 C12 H12 119.3 . . ?
C17 C16 N2 119.3(7) . . ?
C17 C16 C21 120.0 . . ?
C21 C16 N2 120.7(7) . . ?
C16 C17 H17 120.0 . . ?
C18 C17 C16 120.0 . . ?
C18 C17 H17 120.0 . . ?
C17 C18 H18 120.0 . . ?
C17 C18 C19 120.0 . . ?
C19 C18 H18 120.0 . . ?
C18 C19 H19 120.0 . . ?
C20 C19 C18 120.0 . . ?
C20 C19 H19 120.0 . . ?
C19 C20 H20 120.0 . . ?
C19 C20 C21 120.0 . . ?
C21 C20 H20 120.0 . . ?
C16 C21 H21 120.0 . . ?
C20 C21 C16 120.0 . . ?
C20 C21 H21 120.0 . . ?
C49 C50 H50 121.4 . . ?
C51 C50 C49 117.2(5) . . ?
C51 C50 H50 121.4 . . ?
C13 C14 C15 120.3(5) . . ?
C12 C14 C15 119.3(5) . . ?
C12 C14 C13 120.1(6) . . ?
C22 C27 N1 108.9(5) . . ?
C26 C27 N1 130.3(5) . . ?
C26 C27 C22 120.8(6) . . ?
C1 C2 H2 119.2 . . ?
C3 C2 C1 121.5(6) . . ?
C3 C2 H2 119.2 . . ?
C62 C66 H66 120.0 . . ?
C62 C66 C67 120.0 . . ?
C67 C66 H66 120.0 . . ?
C66 C62 C61 119.0(4) . . ?
C66 C62 C63 120.0 . . ?
C63 C62 C61 120.9(4) . . ?
C62 C63 H63 120.0 . . ?
C64 C63 C62 120.0 . . ?
C64 C63 H63 120.0 . . ?
C63 C64 H64 120.0 . . ?
C63 C64 C65 120.0 . . ?
C65 C64 H64 120.0 . . ?
C64 C65 H65 120.0 . . ?
C67 C65 C64 120.0 . . ?
C67 C65 H65 120.0 . . ?
C66 C67 C68 119.2(7) . . ?
C65 C67 C66 120.0 . . ?
C65 C67 C68 120.5(7) . . ?
C2 C3 H3 119.7 . . ?
C4 C3 C2 120.6(6) . . ?
C4 C3 H3 119.7 . . ?
C50 C51 H51 119.2 . . ?
C50 C51 C52 121.5(5) . . ?
C52 C51 H51 119.2 . . ?
C5 C4 H4 119.5 . . ?
C3 C4 C5 121.0(6) . . ?
C3 C4 H4 119.5 . . ?
C22 C23 H23 121.6 . . ?
C24 C23 C22 116.7(6) . . ?
C24 C23 H23 121.6 . . ?
C6 C11 C12 120.6(6) . . ?
C6 C11 C10 120.3(7) . . ?
C10 C11 C12 119.0(8) . . ?
C37 C36 H36 120.1 . . ?
C37 C36 C35 119.8(6) . . ?
C35 C36 H36 120.1 . . ?
O4 C59 C58 114.2(6) . . ?
O4 C59 C60 126.3(7) . . ?
C60 C59 C58 119.5(6) . . ?
C53 C52 C51 122.0(6) . . ?
C53 C52 H52 119.0 . . ?
C51 C52 H52 119.0 . . ?
C34 C35 C36 120.2(6) . . ?
C34 C35 H35 119.9 . . ?
C36 C35 H35 119.9 . . ?
C1B C73 H73 120.0 . . ?
C1B C73 C74 120.0 . . ?
C74 C73 H73 120.0 . . ?
C73 C1B H1B 120.0 . . ?
C1A C1B C73 120.0 . . ?
C1A C1B H1B 120.0 . . ?
C1B C1A H1A 120.0 . . ?
C76 C1A C1B 120.0 . . ?
C76 C1A H1A 120.0 . . ?
C1A C76 H76 120.0 . . ?
C1A C76 C75 120.0 . . ?
C75 C76 H76 120.0 . . ?
C76 C75 H75 120.0 . . ?
C76 C75 C74 120.0 . . ?
C74 C75 H75 120.0 . . ?
C73 C74 N4 121(2) . . ?
C75 C74 N4 119(2) . . ?
C75 C74 C73 120.0 . . ?
C27 C26 H26 121.6 . . ?
C27 C26 C25 116.9(7) . . ?
C25 C26 H26 121.6 . . ?
C6 C7 H7 118.7 . . ?
C8 C7 C6 122.6(9) . . ?
C8 C7 H7 118.7 . . ?
C10 C9 H9 120.2 . . ?
C10 C9 C8 119.5(8) . . ?
C8 C9 H9 120.2 . . ?
C23 C24 H24 118.9 . . ?
C23 C24 C25 122.1(7) . . ?
C25 C24 H24 118.9 . . ?
C26 C25 C24 120.8(7) . . ?
C26 C25 H25 119.6 . . ?
C24 C25 H25 119.6 . . ?
C11 C10 H10 120.5 . . ?
C9 C10 C11 118.9(9) . . ?
C9 C10 H10 120.5 . . ?
C59 C58 S1 118.4(5) . . ?
C57 C58 S1 112.5(6) . . ?
C57 C58 C59 129.0(7) . . ?
C79 C78 H78 120.0 . . ?
C79 C78 C1D 120.0 . . ?
C1D C78 H78 120.0 . . ?
C78 C79 H79 120.0 . . ?
C78 C79 C1H 120.0 . . ?
C1H C79 H79 120.0 . . ?
C79 C1H H1H 120.0 . . ?
C80 C1H C79 120.0 . . ?
C80 C1H H1H 120.0 . . ?
C1H C80 H80 120.0 . . ?
C1H C80 C1C 120.0 . . ?
C1C C80 H80 120.0 . . ?
C80 C1C N2 119.7(13) . . ?
C1D C1C N2 119.7(13) . . ?
C1D C1C C80 120.0 . . ?
C78 C1D H1D 120.0 . . ?
C1C C1D C78 120.0 . . ?
C1C C1D H1D 120.0 . . ?
C58 C57 H57 124.8 . . ?
C58 C57 C56 110.4(9) . . ?
C56 C57 H57 124.8 . . ?
C7 C8 C9 120.2(9) . . ?
C7 C8 H8 119.9 . . ?
C9 C8 H8 119.9 . . ?
C61 C60 H60 115.5 . . ?
C59 C60 C61 129.1(6) . . ?
C59 C60 H60 115.5 . . ?
C68 O2 C69 112.9(11) . . ?
C57 C56 H56 124.0 . . ?
C55 C56 C57 112.0(8) . . ?
C55 C56 H56 124.0 . . ?
S1 C55 H55 123.7 . . ?
C56 C55 S1 112.5(7) . . ?
C56 C55 H55 123.7 . . ?
N02A C025 C02B 168(2) . . ?
O2 C68 C67 115.5(10) . . ?
O1 C68 C67 124.1(14) . . ?
O1 C68 O2 120.0(16) . . ?
O2 C69 H69A 109.5 . . ?
O2 C69 H69B 109.5 . . ?
O2 C69 H69C 109.5 . . ?
H69A C69 H69B 109.5 . . ?
H69A C69 H69C 109.5 . . ?
H69B C69 H69C 109.5 . . ?
C025 C02B H02A 109.5 . . ?
C025 C02B H02B 109.5 . . ?
C025 C02B H02C 109.5 . . ?
H02A C02B H02B 109.5 . . ?
H02A C02B H02C 109.5 . . ?
H02B C02B H02C 109.5 . . ?
C82 C0 H0 120.0 . . ?
C82 C0 C83 120.0 . . ?
C83 C0 H0 120.0 . . ?
C0 C82 C61 120(2) . . ?
C0 C82 C72 120.0 . . ?
C72 C82 C61 108(2) . . ?
C82 C72 H72 120.0 . . ?
C82 C72 C84 120.0 . . ?
C84 C72 H72 120.0 . . ?
C72 C84 H84 120.0 . . ?
C81 C84 C72 120.0 . . ?
C81 C84 H84 120.0 . . ?
C84 C81 H81 120.0 . . ?
C84 C81 C83 120.0 . . ?
C83 C81 H81 120.0 . . ?
C0 C83 C85 123(2) . . ?
C81 C83 C0 120.0 . . ?
C81 C83 C85 116(2) . . ?
C85 O01U C70 113(3) . . ?
O01U C85 C83 116(3) . . ?
O0 C85 C83 127(3) . . ?
O0 C85 O01U 117(3) . . ?
O01U C70 H70A 109.5 . . ?
O01U C70 H70B 109.5 . . ?
O01U C70 H70C 109.5 . . ?
H70A C70 H70B 109.5 . . ?
H70A C70 H70C 109.5 . . ?
H70B C70 H70C 109.5 . . ?
H71A C71 H71B 109.5 . . ?
H71A C71 H71C 109.5 . . ?
H71B C71 H71C 109.5 . . ?
C77 C71 H71A 109.5 . . ?
C77 C71 H71B 109.5 . . ?
C77 C71 H71C 109.5 . . ?
N5 C77 C71 169(4) . . ?

loop_
_geom_bond_atom_site_label_1
_geom_bond_atom_site_label_2
_geom_bond_distance
_geom_bond_site_symmetry_2
_geom_bond_publ_flag
Ir1 O3 2.149(4) . ?
Ir1 O4 2.144(4) . ?
Ir1 N3 2.015(4) . ?
Ir1 N1 2.017(4) . ?
Ir1 C28 2.003(5) . ?
Ir1 C1 2.015(5) . ?
S1 C58 1.689(8) . ?
S1 C55 1.663(9) . ?
O3 C61 1.271(7) . ?
O4 C59 1.207(8) . ?
N3 C54 1.386(6) . ?
N3 C42 1.322(6) . ?
N4 C42 1.373(6) . ?
N4 C43 1.409(6) . ?
N4 C49 1.392(7) . ?
N4 C74 1.444(13) . ?
N1 C15 1.334(7) . ?
N1 C27 1.393(7) . ?
N2 C15 1.386(7) . ?
N2 C22 1.384(8) . ?
N2 C16 1.450(6) . ?
N2 C1C 1.425(9) . ?
C28 C40 1.430(7) . ?
C28 C29 1.406(7) . ?
C54 C49 1.406(7) . ?
C54 C53 1.396(8) . ?
C42 C41 1.475(7) . ?
C40 C41 1.462(6) . ?
C40 C32 1.435(7) . ?
C41 C39 1.358(7) . ?
C43 C48 1.3900 . ?
C43 C44 1.3900 . ?
C48 H48 0.9500 . ?
C48 C47 1.3900 . ?
C47 H47 0.9500 . ?
C47 C46 1.3900 . ?
C46 H46 0.9500 . ?
C46 C45 1.3900 . ?
C45 H45 0.9500 . ?
C45 C44 1.3900 . ?
C44 H44 0.9500 . ?
C38 C33 1.421(7) . ?
C38 C39 1.431(7) . ?
C38 C37 1.400(8) . ?
C32 C33 1.446(8) . ?
C32 C31 1.412(7) . ?
C33 C34 1.405(8) . ?
C15 C14 1.460(8) . ?
C39 H39 0.9500 . ?
C1 C13 1.411(7) . ?
C1 C2 1.396(8) . ?
C49 C50 1.397(7) . ?
C5 C13 1.429(8) . ?
C5 C6 1.467(9) . ?
C5 C4 1.412(9) . ?
C34 H34 0.9500 . ?
C34 C35 1.375(9) . ?
C37 H37 0.9500 . ?
C37 C36 1.375(8) . ?
C30 H30 0.9500 . ?
C30 C29 1.382(7) . ?
C30 C31 1.371(8) . ?
C13 C14 1.459(8) . ?
C29 H29 0.9500 . ?
C6 C11 1.392(10) . ?
C6 C7 1.401(10) . ?
C53 H53 0.9500 . ?
C53 C52 1.369(8) . ?
C31 H31 0.9500 . ?
C22 C27 1.391(8) . ?
C22 C23 1.390(9) . ?
C61 C62 1.493(8) . ?
C61 C60 1.414(10) . ?
C61 C82 1.518(19) . ?
C12 H12 0.9500 . ?
C12 C14 1.375(8) . ?
C12 C11 1.437(10) . ?
C16 C17 1.3900 . ?
C16 C21 1.3900 . ?
C17 H17 0.9500 . ?
C17 C18 1.3900 . ?
C18 H18 0.9500 . ?
C18 C19 1.3900 . ?
C19 H19 0.9500 . ?
C19 C20 1.3900 . ?
C20 H20 0.9500 . ?
C20 C21 1.3900 . ?
C21 H21 0.9500 . ?
C50 H50 0.9500 . ?
C50 C51 1.356(8) . ?
C27 C26 1.386(9) . ?
C2 H2 0.9500 . ?
C2 C3 1.393(8) . ?
C66 H66 0.9500 . ?
C66 C62 1.3900 . ?
C66 C67 1.3900 . ?
C62 C63 1.3900 . ?
C63 H63 0.9500 . ?
C63 C64 1.3900 . ?
C64 H64 0.9500 . ?
C64 C65 1.3900 . ?
C65 H65 0.9500 . ?
C65 C67 1.3900 . ?
C67 C68 1.414(16) . ?
C3 H3 0.9500 . ?
C3 C4 1.352(9) . ?
C51 H51 0.9500 . ?
C51 C52 1.408(9) . ?
C4 H4 0.9500 . ?
C23 H23 0.9500 . ?
C23 C24 1.351(10) . ?
C11 C10 1.423(11) . ?
C36 H36 0.9500 . ?
C36 C35 1.393(9) . ?
C59 C58 1.518(10) . ?
C59 C60 1.393(11) . ?
C52 H52 0.9500 . ?
C35 H35 0.9500 . ?
C73 H73 0.9500 . ?
C73 C1B 1.3900 . ?
C73 C74 1.3900 . ?
C1B H1B 0.9500 . ?
C1B C1A 1.3900 . ?
C1A H1A 0.9500 . ?
C1A C76 1.3900 . ?
C76 H76 0.9500 . ?
C76 C75 1.3900 . ?
C75 H75 0.9500 . ?
C75 C74 1.3900 . ?
C26 H26 0.9500 . ?
C26 C25 1.396(9) . ?
C7 H7 0.9500 . ?
C7 C8 1.328(11) . ?
C9 H9 0.9500 . ?
C9 C10 1.391(13) . ?
C9 C8 1.421(14) . ?
C24 H24 0.9500 . ?
C24 C25 1.415(11) . ?
C25 H25 0.9500 . ?
C10 H10 0.9500 . ?
C58 C57 1.391(11) . ?
C78 H78 0.9500 . ?
C78 C79 1.3900 . ?
C78 C1D 1.3900 . ?
C79 H79 0.9500 . ?
C79 C1H 1.3900 . ?
C1H H1H 0.9500 . ?
C1H C80 1.3900 . ?
C80 H80 0.9500 . ?
C80 C1C 1.3900 . ?
C1C C1D 1.3900 . ?
C1D H1D 0.9500 . ?
C57 H57 0.9500 . ?
C57 C56 1.413(12) . ?
C8 H8 0.9500 . ?
C60 H60 0.9500 . ?
O2 C68 1.364(16) . ?
O2 C69 1.485(15) . ?
C56 H56 0.9500 . ?
C56 C55 1.389(13) . ?
C55 H55 0.9500 . ?
C025 N02A 1.19(2) . ?
C025 C02B 1.40(3) . ?
O1 C68 1.201(15) . ?
C69 H69A 0.9800 . ?
C69 H69B 0.9800 . ?
C69 H69C 0.9800 . ?
C02B H02A 0.9800 . ?
C02B H02B 0.9800 . ?
C02B H02C 0.9800 . ?
C0 H0 0.9500 . ?
C0 C82 1.3900 . ?
C0 C83 1.3900 . ?
C82 C72 1.3900 . ?
C72 H72 0.9500 . ?
C72 C84 1.3900 . ?
C84 H84 0.9500 . ?
C84 C81 1.3900 . ?
C81 H81 0.9500 . ?
C81 C83 1.3900 . ?
C83 C85 1.42(2) . ?
O01U C85 1.35(2) . ?
O01U C70 1.48(2) . ?
O0 C85 1.21(2) . ?
C70 H70A 0.9800 . ?
C70 H70B 0.9800 . ?
C70 H70C 0.9800 . ?
N5 C77 1.155(18) . ?
C71 H71A 0.9800 . ?
C71 H71B 0.9800 . ?
C71 H71C 0.9800 . ?
C71 C77 1.47(4) . ?

loop_
_geom_torsion_atom_site_label_1
_geom_torsion_atom_site_label_2
_geom_torsion_atom_site_label_3
_geom_torsion_atom_site_label_4
_geom_torsion
_geom_torsion_site_symmetry_1
_geom_torsion_site_symmetry_2
_geom_torsion_site_symmetry_3
_geom_torsion_site_symmetry_4
_geom_torsion_publ_flag
Ir1 O3 C61 C62 170.5(4) . . . . ?
Ir1 O3 C61 C60 -17.5(10) . . . . ?
Ir1 O3 C61 C82 154.4(19) . . . . ?
Ir1 O4 C59 C58 166.0(4) . . . . ?
Ir1 O4 C59 C60 -14.6(11) . . . . ?
Ir1 N3 C54 C49 -176.5(3) . . . . ?
Ir1 N3 C54 C53 4.7(8) . . . . ?
Ir1 N3 C42 N4 177.2(3) . . . . ?
Ir1 N3 C42 C41 -3.9(7) . . . . ?
Ir1 N1 C15 N2 178.8(3) . . . . ?
Ir1 N1 C15 C14 -1.4(7) . . . . ?
Ir1 N1 C27 C22 -177.5(4) . . . . ?
Ir1 N1 C27 C26 1.4(9) . . . . ?
Ir1 C28 C40 C41 20.1(7) . . . . ?
Ir1 C28 C40 C32 -159.4(4) . . . . ?
Ir1 C28 C29 C30 167.5(4) . . . . ?
Ir1 C1 C13 C5 -156.3(4) . . . . ?
Ir1 C1 C13 C14 25.0(6) . . . . ?
Ir1 C1 C2 C3 164.1(4) . . . . ?
S1 C58 C57 C56 3.2(9) . . . . ?
O3 C61 C62 C66 2.8(8) . . . . ?
O3 C61 C62 C63 -175.2(5) . . . . ?
O3 C61 C60 C59 3.2(15) . . . . ?
O3 C61 C82 C0 62(3) . . . . ?
O3 C61 C82 C72 -156(2) . . . . ?
O4 C59 C58 S1 13.3(9) . . . . ?
O4 C59 C58 C57 -162.4(8) . . . . ?
O4 C59 C60 C61 15.5(16) . . . . ?
N3 C54 C49 N4 -0.6(6) . . . . ?
N3 C54 C49 C50 -179.6(5) . . . . ?
N3 C54 C53 C52 180.0(6) . . . . ?
N3 C42 C41 C40 -29.8(8) . . . . ?
N3 C42 C41 C39 156.7(5) . . . . ?
N4 C42 C41 C40 148.9(5) . . . . ?
N4 C42 C41 C39 -24.6(8) . . . . ?
N4 C43 C48 C47 178.0(9) . . . . ?
N4 C43 C44 C45 -177.9(9) . . . . ?
N4 C49 C50 C51 -179.3(6) . . . . ?
N1 C15 C14 C13 -30.1(8) . . . . ?
N1 C15 C14 C12 155.8(5) . . . . ?
N1 C27 C26 C25 -177.0(6) . . . . ?
N2 C15 C14 C13 149.6(5) . . . . ?
N2 C15 C14 C12 -24.4(8) . . . . ?
N2 C22 C27 N1 -0.5(6) . . . . ?
N2 C22 C27 C26 -179.6(5) . . . . ?
N2 C22 C23 C24 177.1(7) . . . . ?
N2 C16 C17 C18 -176.5(10) . . . . ?
N2 C16 C21 C20 176.5(10) . . . . ?
N2 C1C C1D C78 171.5(19) . . . . ?
C28 C40 C41 C42 20.3(7) . . . . ?
C28 C40 C41 C39 -166.3(5) . . . . ?
C28 C40 C32 C33 167.3(5) . . . . ?
C28 C40 C32 C31 -11.7(7) . . . . ?
C54 N3 C42 N4 0.4(6) . . . . ?
C54 N3 C42 C41 179.2(5) . . . . ?
C54 C49 C50 C51 -0.6(9) . . . . ?
C54 C53 C52 C51 -0.8(9) . . . . ?
C42 N3 C54 C49 0.1(6) . . . . ?
C42 N3 C54 C53 -178.7(6) . . . . ?
C42 N4 C43 C48 129.4(6) . . . . ?
C42 N4 C43 C44 -52.6(10) . . . . ?
C42 N4 C49 C54 0.8(6) . . . . ?
C42 N4 C49 C50 179.6(6) . . . . ?
C42 N4 C74 C73 134.5(14) . . . . ?
C42 N4 C74 C75 -49(2) . . . . ?
C42 C41 C39 C38 168.2(5) . . . . ?
C40 C28 C29 C30 -2.9(8) . . . . ?
C40 C41 C39 C38 -5.3(8) . . . . ?
C40 C32 C33 C38 3.4(8) . . . . ?
C40 C32 C33 C34 -174.2(5) . . . . ?
C40 C32 C31 C30 4.0(8) . . . . ?
C41 C40 C32 C33 -12.1(7) . . . . ?
C41 C40 C32 C31 168.8(5) . . . . ?
C43 N4 C42 N3 167.1(7) . . . . ?
C43 N4 C42 C41 -11.7(10) . . . . ?
C43 N4 C49 C54 -168.3(6) . . . . ?
C43 N4 C49 C50 10.6(10) . . . . ?
C43 C48 C47 C46 0.0 . . . . ?
C48 C43 C44 C45 0.0 . . . . ?
C48 C47 C46 C45 0.0 . . . . ?
C47 C46 C45 C44 0.0 . . . . ?
C46 C45 C44 C43 0.0 . . . . ?
C44 C43 C48 C47 0.0 . . . . ?
C38 C33 C34 C35 2.9(10) . . . . ?
C38 C37 C36 C35 0.4(11) . . . . ?
C32 C40 C41 C42 -160.3(5) . . . . ?
C32 C40 C41 C39 13.2(7) . . . . ?
C32 C33 C34 C35 -179.5(6) . . . . ?
C33 C38 C39 C41 -4.0(9) . . . . ?
C33 C38 C37 C36 -1.0(10) . . . . ?
C33 C32 C31 C30 -175.0(5) . . . . ?
C33 C34 C35 C36 -3.5(12) . . . . ?
C15 N1 C27 C22 -0.7(6) . . . . ?
C15 N1 C27 C26 178.2(6) . . . . ?
C15 N2 C22 C27 1.5(6) . . . . ?
C15 N2 C22 C23 -177.0(6) . . . . ?
C15 N2 C16 C17 -64.3(8) . . . . ?
C15 N2 C16 C21 119.2(7) . . . . ?
C15 N2 C1C C80 123.3(13) . . . . ?
C15 N2 C1C C1D -48.2(19) . . . . ?
C39 C38 C33 C32 4.9(8) . . . . ?
C39 C38 C33 C34 -177.3(5) . . . . ?
C39 C38 C37 C36 175.6(6) . . . . ?
C1 C13 C14 C15 16.6(7) . . . . ?
C1 C13 C14 C12 -169.4(5) . . . . ?
C1 C2 C3 C4 -3.9(9) . . . . ?
C49 N4 C42 N3 -0.7(6) . . . . ?
C49 N4 C42 C41 -179.6(5) . . . . ?
C49 N4 C43 C48 -64.2(8) . . . . ?
C49 N4 C43 C44 113.8(7) . . . . ?
C49 N4 C74 C73 -69(2) . . . . ?
C49 N4 C74 C75 107.0(17) . . . . ?
C49 C54 C53 C52 1.3(8) . . . . ?
C49 C50 C51 C52 1.0(10) . . . . ?
C5 C13 C14 C15 -162.2(5) . . . . ?
C5 C13 C14 C12 11.8(7) . . . . ?
C5 C6 C11 C12 3.3(8) . . . . ?
C5 C6 C11 C10 179.6(5) . . . . ?
C5 C6 C7 C8 -179.5(7) . . . . ?
C37 C38 C33 C32 -178.4(6) . . . . ?
C37 C38 C33 C34 -0.6(9) . . . . ?
C37 C38 C39 C41 179.3(6) . . . . ?
C37 C36 C35 C34 1.8(12) . . . . ?
C13 C1 C2 C3 -5.5(8) . . . . ?
C13 C5 C6 C11 4.7(8) . . . . ?
C13 C5 C6 C7 -174.9(5) . . . . ?
C13 C5 C4 C3 2.1(8) . . . . ?
C29 C28 C40 C41 -169.5(5) . . . . ?
C29 C28 C40 C32 11.1(7) . . . . ?
C29 C30 C31 C32 4.0(9) . . . . ?
C6 C5 C13 C1 169.2(5) . . . . ?
C6 C5 C13 C14 -12.0(7) . . . . ?
C6 C5 C4 C3 -178.8(5) . . . . ?
C6 C11 C10 C9 0.1(10) . . . . ?
C6 C7 C8 C9 -0.2(12) . . . . ?
C53 C54 C49 N4 178.4(5) . . . . ?
C53 C54 C49 C50 -0.6(8) . . . . ?
C31 C32 C33 C38 -177.6(5) . . . . ?
C31 C32 C33 C34 4.8(9) . . . . ?
C31 C30 C29 C28 -4.6(9) . . . . ?
C22 N2 C15 N1 -2.1(6) . . . . ?
C22 N2 C15 C14 178.1(5) . . . . ?
C22 N2 C16 C17 97.6(7) . . . . ?
C22 N2 C16 C21 -78.9(10) . . . . ?
C22 N2 C1C C80 -71.3(15) . . . . ?
C22 N2 C1C C1D 117.3(9) . . . . ?
C22 C27 C26 C25 1.8(9) . . . . ?
C22 C23 C24 C25 2.2(11) . . . . ?
C61 C62 C63 C64 178.0(6) . . . . ?
C61 C82 C72 C84 -142(4) . . . . ?
C12 C11 C10 C9 176.4(6) . . . . ?
C16 N2 C15 N1 162.9(6) . . . . ?
C16 N2 C15 C14 -16.9(9) . . . . ?
C16 N2 C22 C27 -162.5(7) . . . . ?
C16 N2 C22 C23 18.9(11) . . . . ?
C16 C17 C18 C19 0.0 . . . . ?
C17 C16 C21 C20 0.0 . . . . ?
C17 C18 C19 C20 0.0 . . . . ?
C18 C19 C20 C21 0.0 . . . . ?
C19 C20 C21 C16 0.0 . . . . ?
C21 C16 C17 C18 0.0 . . . . ?
C50 C51 C52 C53 -0.4(10) . . . . ?
C14 C12 C11 C6 -3.6(9) . . . . ?
C14 C12 C11 C10 -179.9(6) . . . . ?
C27 N1 C15 N2 1.7(6) . . . . ?
C27 N1 C15 C14 -178.5(5) . . . . ?
C27 C22 C23 C24 -1.2(10) . . . . ?
C27 C26 C25 C24 -0.9(10) . . . . ?
C2 C1 C13 C5 13.2(7) . . . . ?
C2 C1 C13 C14 -165.5(5) . . . . ?
C2 C3 C4 C5 5.6(9) . . . . ?
C66 C62 C63 C64 0.0 . . . . ?
C66 C67 C68 O2 5(2) . . . . ?
C66 C67 C68 O1 -167.6(18) . . . . ?
C62 C61 C60 C59 174.7(9) . . . . ?
C62 C66 C67 C65 0.0 . . . . ?
C62 C66 C67 C68 173.9(12) . . . . ?
C62 C63 C64 C65 0.0 . . . . ?
C63 C64 C65 C67 0.0 . . . . ?
C64 C65 C67 C66 0.0 . . . . ?
C64 C65 C67 C68 -173.8(13) . . . . ?
C65 C67 C68 O2 178.9(11) . . . . ?
C65 C67 C68 O1 6(3) . . . . ?
C67 C66 C62 C61 -178.0(6) . . . . ?
C67 C66 C62 C63 0.0 . . . . ?
C4 C5 C13 C1 -11.6(7) . . . . ?
C4 C5 C13 C14 167.1(5) . . . . ?
C4 C5 C6 C11 -174.5(5) . . . . ?
C4 C5 C6 C7 6.0(9) . . . . ?
C23 C22 C27 N1 178.2(6) . . . . ?
C23 C22 C27 C26 -0.9(9) . . . . ?
C23 C24 C25 C26 -1.2(12) . . . . ?
C11 C6 C7 C8 1.0(10) . . . . ?
C11 C12 C14 C15 169.9(5) . . . . ?
C11 C12 C14 C13 -4.2(8) . . . . ?
C59 C58 C57 C56 179.2(8) . . . . ?
C73 C1B C1A C76 0.0 . . . . ?
C1B C73 C74 N4 176(3) . . . . ?
C1B C73 C74 C75 0.0 . . . . ?
C1B C1A C76 C75 0.0 . . . . ?
C1A C76 C75 C74 0.0 . . . . ?
C76 C75 C74 N4 -176(3) . . . . ?
C76 C75 C74 C73 0.0 . . . . ?
C74 N4 C42 N3 158.1(17) . . . . ?
C74 N4 C42 C41 -20.8(18) . . . . ?
C74 N4 C49 C54 -159.6(15) . . . . ?
C74 N4 C49 C50 19.3(17) . . . . ?
C74 C73 C1B C1A 0.0 . . . . ?
C7 C6 C11 C12 -177.1(6) . . . . ?
C7 C6 C11 C10 -0.9(9) . . . . ?
C10 C9 C8 C7 -0.6(12) . . . . ?
C58 S1 C55 C56 4.6(8) . . . . ?
C58 C59 C60 C61 -165.2(9) . . . . ?
C58 C57 C56 C55 0.2(11) . . . . ?
C78 C79 C1H C80 0.0 . . . . ?
C79 C78 C1D C1C 0.0 . . . . ?
C79 C1H C80 C1C 0.0 . . . . ?
C1H C80 C1C N2 -171.4(18) . . . . ?
C1H C80 C1C C1D 0.0 . . . . ?
C80 C1C C1D C78 0.0 . . . . ?
C1C N2 C15 N1 164.0(15) . . . . ?
C1C N2 C15 C14 -15.7(16) . . . . ?
C1C N2 C22 C27 -168.0(11) . . . . ?
C1C N2 C22 C23 13.4(13) . . . . ?
C1D C78 C79 C1H 0.0 . . . . ?
C57 C56 C55 S1 -3.6(11) . . . . ?
C8 C9 C10 C11 0.7(11) . . . . ?
C60 C61 C62 C66 -169.5(7) . . . . ?
C60 C61 C62 C63 12.5(10) . . . . ?
C60 C61 C82 C0 -128(3) . . . . ?
C60 C61 C82 C72 14(4) . . . . ?
C60 C59 C58 S1 -166.1(7) . . . . ?
C60 C59 C58 C57 18.1(13) . . . . ?
C55 S1 C58 C59 179.0(6) . . . . ?
C55 S1 C58 C57 -4.6(7) . . . . ?
C69 O2 C68 C67 175.4(15) . . . . ?
C69 O2 C68 O1 -12(3) . . . . ?
C0 C82 C72 C84 0.0 . . . . ?
C0 C83 C85 O01U 10(5) . . . . ?
C0 C83 C85 O0 -169(5) . . . . ?
C82 C61 C60 C59 -165(3) . . . . ?
C82 C0 C83 C81 0.0 . . . . ?
C82 C0 C83 C85 169(5) . . . . ?
C82 C72 C84 C81 0.0 . . . . ?
C72 C84 C81 C83 0.0 . . . . ?
C84 C81 C83 C0 0.0 . . . . ?
C84 C81 C83 C85 -170(5) . . . . ?
C81 C83 C85 O01U 180(4) . . . . ?
C81 C83 C85 O0 0(5) . . . . ?
C83 C0 C82 C61 137(4) . . . . ?
C83 C0 C82 C72 0.0 . . . . ?
C70 O01U C85 C83 179(2) . . . . ?
C70 O01U C85 O0 -1(3) . . . . ?
